data_7054819
loop_
_publ_author_name
'Shima, Takanori'
'Yanagi, Takako'
'Hou, Zhaomin'

_publ_section_title
;
 Rare-earth--iridium heterobimetallic complexes with bridging imido and
 silylmethyl ligands: synthesis, structure and reactivity
;
_journal_issue 10
_journal_name_full 'New J. Chem.'
_journal_page_first 7608
_journal_paper_doi 10.1039/C5NJ00598A
_journal_volume 39
_journal_year 2015
_chemical_formula_sum 'C35 H60 Ir N2 Sc Si2'
_chemical_formula_weight 802.19
_chemical_name_systematic
; 
 ? 
;
_space_group_IT_number 2
_symmetry_cell_setting triclinic
_symmetry_space_group_name_Hall '-P 1'
_symmetry_space_group_name_H-M 'P -1'
_atom_sites_solution_hydrogens geom
_atom_sites_solution_primary direct
_atom_sites_solution_secondary difmap
_audit_creation_method SHELXL-97
_audit_update_record
;
2013-09-20 deposited with the CCDC.
2015-04-22 downloaded from the CCDC.
;
_cell_angle_alpha 73.1590(10)
_cell_angle_beta 85.811(2)
_cell_angle_gamma 78.9610(10)
_cell_formula_units_Z 2
_cell_length_a 9.6879(10)
_cell_length_b 10.9527(11)
_cell_length_c 18.836(2)
_cell_measurement_reflns_used 11447
_cell_measurement_temperature 173(2)
_cell_measurement_theta_max 27.00
_cell_measurement_theta_min 1.97
_cell_volume 1877.2(3)
_computing_structure_refinement 'SHELXL-97 (Sheldrick, 1997)'
_computing_structure_solution 'SHELXS-97 (Sheldrick, 1990)'
_diffrn_ambient_temperature 173(2)
_diffrn_measured_fraction_theta_full 0.955
_diffrn_measured_fraction_theta_max 0.955
_diffrn_radiation_monochromator graphite
_diffrn_radiation_source 'fine-focus sealed tube'
_diffrn_radiation_type MoK\a
_diffrn_radiation_wavelength 0.71073
_diffrn_reflns_av_R_equivalents 0.0858
_diffrn_reflns_av_sigmaI/netI 0.0706
_diffrn_reflns_limit_h_max 12
_diffrn_reflns_limit_h_min -12
_diffrn_reflns_limit_k_max 13
_diffrn_reflns_limit_k_min -7
_diffrn_reflns_limit_l_max 24
_diffrn_reflns_limit_l_min -24
_diffrn_reflns_number 11447
_diffrn_reflns_theta_full 27.00
_diffrn_reflns_theta_max 27.00
_diffrn_reflns_theta_min 1.97
_exptl_absorpt_coefficient_mu 3.810
_exptl_absorpt_correction_T_max 0.3110
_exptl_absorpt_correction_T_min 0.3110
_exptl_absorpt_correction_type multi-scan
_exptl_absorpt_process_details SADABS
_exptl_crystal_colour brown
_exptl_crystal_density_diffrn 1.419
_exptl_crystal_density_method 'not measured'
_exptl_crystal_description block
_exptl_crystal_F_000 820
_exptl_crystal_size_max 0.40
_exptl_crystal_size_mid 0.40
_exptl_crystal_size_min 0.40
_refine_diff_density_max 4.787
_refine_diff_density_min -3.732
_refine_diff_density_rms 0.273
_refine_ls_extinction_method none
_refine_ls_goodness_of_fit_ref 1.142
_refine_ls_hydrogen_treatment mixed
_refine_ls_matrix_type full
_refine_ls_number_parameters 391
_refine_ls_number_reflns 7820
_refine_ls_number_restraints 0
_refine_ls_restrained_S_all 1.142
_refine_ls_R_factor_all 0.0784
_refine_ls_R_factor_gt 0.0733
_refine_ls_shift/su_max 0.003
_refine_ls_shift/su_mean 0.000
_refine_ls_structure_factor_coef Fsqd
_refine_ls_weighting_details 'calc w=1/[\s^2^(Fo^2^)+(0.1490P)^2^+4.8271P] where P=(Fo^2^+2Fc^2^)/3'
_refine_ls_weighting_scheme calc
_refine_ls_wR_factor_gt 0.2075
_refine_ls_wR_factor_ref 0.2178
_reflns_number_gt 7043
_reflns_number_total 7820
_reflns_threshold_expression >2sigma(I)
_cod_data_source_file c5nj00598a2.cif
_cod_data_source_block 15166ts
_cod_depositor_comments
;
The following automatic conversions were performed:

'_symmetry_cell_setting' value 'Triclinic' changed to 'triclinic'
according to
/usr/data/users/saulius/crontab/automatic-downloads/rss-feeds/RSC/lib/dictionaries/cif_core.dic
dictionary named 'cif_core.dic' version 2.4.2 from 2011-04-26.

'_exptl_absorpt_correction_type' value 'Multi-scan' changed to
'multi-scan' according to
/usr/data/users/saulius/crontab/automatic-downloads/rss-feeds/RSC/lib/dictionaries/cif_core.dic
dictionary named 'cif_core.dic' version 2.4.2 from 2011-04-26.

Automatic conversion script
Id: cif_fix_values 3271 2015-04-21 07:52:19Z andrius 

 Adding full bibliography for 7054818--7054822.cif.
;
_cod_original_sg_symbol_H-M P-1
_cod_database_code 7054819

loop_
_symmetry_equiv_pos_as_xyz
'x, y, z'
'-x, -y, -z'

loop_
_atom_site_label
_atom_site_type_symbol
_atom_site_fract_x
_atom_site_fract_y
_atom_site_fract_z
_atom_site_U_iso_or_equiv
_atom_site_adp_type
_atom_site_occupancy
_atom_site_symmetry_multiplicity
_atom_site_calc_flag
_atom_site_refinement_flags
Ir1 Ir 0.70982(3) 0.69421(3) 0.660861(16) 0.02640(16) Uani 1 1 d .
Sc1 Sc 0.84319(16) 0.46341(15) 0.77439(8) 0.0229(3) Uani 1 1 d .
N1 N 0.7458(8) 0.5080(7) 0.6752(4) 0.0287(15) Uani 1 1 d .
N2 N 0.6719(7) 0.3460(7) 0.8376(4) 0.0279(15) Uani 1 1 d .
Si1 Si 0.6354(3) 0.6847(3) 0.85160(14) 0.0320(5) Uani 1 1 d .
Si2 Si 1.0870(3) 0.1045(3) 0.81560(18) 0.0407(6) Uani 1 1 d .
C1 C 0.7581(10) 0.6573(9) 0.7770(6) 0.0332(19) Uani 1 1 d .
C2 C 0.6533(14) 0.8316(13) 0.8833(6) 0.051(3) Uani 1 1 d .
H2A H 0.7505 0.8233 0.8978 0.076 Uiso 1 1 calc R
H2B H 0.5898 0.8359 0.9259 0.076 Uiso 1 1 calc R
H2C H 0.6287 0.9108 0.8426 0.076 Uiso 1 1 calc R
C3 C 0.4445(11) 0.6973(11) 0.8340(7) 0.045(2) Uani 1 1 d .
H3A H 0.4245 0.7451 0.7820 0.067 Uiso 1 1 calc R
H3B H 0.3869 0.7433 0.8665 0.067 Uiso 1 1 calc R
H3C H 0.4223 0.6102 0.8442 0.067 Uiso 1 1 calc R
C4 C 0.6698(13) 0.5520(12) 0.9415(6) 0.047(3) Uani 1 1 d .
H4A H 0.6231 0.4803 0.9411 0.070 Uiso 1 1 calc R
H4B H 0.6329 0.5861 0.9831 0.070 Uiso 1 1 calc R
H4C H 0.7713 0.5206 0.9469 0.070 Uiso 1 1 calc R
C5 C 0.7137(9) 0.4402(8) 0.6214(4) 0.0261(16) Uani 1 1 d .
C6 C 0.5554(12) 0.4703(11) 0.6066(6) 0.045(3) Uani 1 1 d .
H6A H 0.5042 0.4361 0.6527 0.068 Uiso 1 1 calc R
H6B H 0.5365 0.4298 0.5692 0.068 Uiso 1 1 calc R
H6C H 0.5245 0.5644 0.5886 0.068 Uiso 1 1 calc R
C7 C 0.7977(14) 0.4764(12) 0.5508(6) 0.049(3) Uani 1 1 d .
H7A H 0.7773 0.5706 0.5290 0.073 Uiso 1 1 calc R
H7B H 0.7725 0.4335 0.5158 0.073 Uiso 1 1 calc R
H7C H 0.8982 0.4487 0.5614 0.073 Uiso 1 1 calc R
C8 C 0.7553(14) 0.2923(10) 0.6578(6) 0.046(3) Uani 1 1 d .
H8A H 0.8554 0.2710 0.6696 0.070 Uiso 1 1 calc R
H8B H 0.7371 0.2453 0.6234 0.070 Uiso 1 1 calc R
H8C H 0.6995 0.2671 0.7035 0.070 Uiso 1 1 calc R
C9 C 0.6873(10) 0.2493(11) 0.9017(6) 0.041(2) Uani 1 1 d .
H9 H 0.7785 0.2191 0.9222 0.049 Uiso 1 1 calc R
C10 C 0.5799(14) 0.1933(13) 0.9383(6) 0.053(3) Uani 1 1 d .
H10 H 0.5959 0.1272 0.9839 0.063 Uiso 1 1 calc R
C11 C 0.4455(12) 0.2331(13) 0.9085(6) 0.046(3) Uani 1 1 d .
H11 H 0.3690 0.1928 0.9318 0.055 Uiso 1 1 calc R
C12 C 0.4285(11) 0.3333(12) 0.8438(6) 0.045(2) Uani 1 1 d .
H12 H 0.3383 0.3659 0.8225 0.054 Uiso 1 1 calc R
C13 C 0.5431(10) 0.3858(10) 0.8104(5) 0.0332(19) Uani 1 1 d .
H13 H 0.5295 0.4540 0.7655 0.040 Uiso 1 1 calc R
C14 C 1.0633(9) 0.2833(9) 0.8047(5) 0.0302(18) Uani 1 1 d .
C15 C 1.0453(8) 0.3422(9) 0.8656(5) 0.0295(18) Uani 1 1 d .
C16 C 1.0651(9) 0.4686(9) 0.8401(5) 0.0301(18) Uani 1 1 d .
C17 C 1.0965(9) 0.4945(10) 0.7628(5) 0.0323(19) Uani 1 1 d .
C18 C 1.0968(9) 0.3824(10) 0.7413(5) 0.0297(18) Uani 1 1 d .
C19 C 1.0253(11) 0.2709(12) 0.9467(5) 0.041(2) Uani 1 1 d .
H19A H 1.1063 0.2716 0.9748 0.062 Uiso 1 1 calc R
H19B H 1.0173 0.1811 0.9512 0.062 Uiso 1 1 calc R
H19C H 0.9394 0.3139 0.9665 0.062 Uiso 1 1 calc R
C20 C 1.0697(11) 0.5603(12) 0.8863(6) 0.044(2) Uani 1 1 d .
H20A H 1.0276 0.5271 0.9354 0.065 Uiso 1 1 calc R
H20B H 1.0169 0.6462 0.8616 0.065 Uiso 1 1 calc R
H20C H 1.1677 0.5668 0.8918 0.065 Uiso 1 1 calc R
C21 C 1.1382(12) 0.6191(12) 0.7134(7) 0.047(3) Uani 1 1 d .
H21A H 1.2410 0.6089 0.7099 0.071 Uiso 1 1 calc R
H21B H 1.1003 0.6907 0.7347 0.071 Uiso 1 1 calc R
H21C H 1.1002 0.6381 0.6638 0.071 Uiso 1 1 calc R
C22 C 1.1396(12) 0.3719(14) 0.6640(6) 0.048(3) Uani 1 1 d .
H22A H 1.1093 0.4558 0.6277 0.072 Uiso 1 1 calc R
H22B H 1.0951 0.3060 0.6535 0.072 Uiso 1 1 calc R
H22C H 1.2421 0.3471 0.6609 0.072 Uiso 1 1 calc R
C23 C 1.1460(16) 0.0622(14) 0.7257(8) 0.063(3) Uani 1 1 d .
H23A H 1.0671 0.0895 0.6915 0.094 Uiso 1 1 calc R
H23B H 1.1778 -0.0317 0.7363 0.094 Uiso 1 1 calc R
H23C H 1.2235 0.1070 0.7029 0.094 Uiso 1 1 calc R
C24 C 1.2280(17) 0.0142(14) 0.8842(10) 0.076(5) Uani 1 1 d .
H24A H 1.3158 0.0466 0.8677 0.115 Uiso 1 1 calc R
H24B H 1.2423 -0.0785 0.8880 0.115 Uiso 1 1 calc R
H24C H 1.1995 0.0273 0.9329 0.115 Uiso 1 1 calc R
C25 C 0.9249(16) 0.0292(15) 0.8463(10) 0.069(4) Uani 1 1 d .
H25A H 0.9022 0.0267 0.8982 0.104 Uiso 1 1 calc R
H25B H 0.9427 -0.0593 0.8415 0.104 Uiso 1 1 calc R
H25C H 0.8458 0.0810 0.8151 0.104 Uiso 1 1 calc R
C26 C 0.6307(13) 0.8125(10) 0.5457(5) 0.043(2) Uani 1 1 d .
C27 C 0.5475(9) 0.8539(9) 0.6024(5) 0.0299(18) Uani 1 1 d .
C28 C 0.6234(11) 0.9050(9) 0.6437(5) 0.033(2) Uani 1 1 d .
C29 C 0.7662(12) 0.8875(10) 0.6161(6) 0.042(2) Uani 1 1 d .
C30 C 0.7714(10) 0.8283(10) 0.5580(6) 0.037(2) Uani 1 1 d .
C31 C 0.578(2) 0.7843(14) 0.4797(7) 0.069(4) Uani 1 1 d .
H31A H 0.5015 0.7353 0.4955 0.104 Uiso 1 1 calc R
H31B H 0.6555 0.7331 0.4583 0.104 Uiso 1 1 calc R
H31C H 0.5444 0.8660 0.4424 0.104 Uiso 1 1 calc R
C32 C 0.3857(10) 0.8547(11) 0.6109(7) 0.047(3) Uani 1 1 d .
H32A H 0.3591 0.8320 0.6636 0.071 Uiso 1 1 calc R
H32B H 0.3618 0.7914 0.5884 0.071 Uiso 1 1 calc R
H32C H 0.3349 0.9413 0.5859 0.071 Uiso 1 1 calc R
C33 C 0.5668(14) 0.9778(11) 0.6985(6) 0.047(3) Uani 1 1 d .
H33A H 0.5318 1.0687 0.6721 0.071 Uiso 1 1 calc R
H33B H 0.6417 0.9732 0.7319 0.071 Uiso 1 1 calc R
H33C H 0.4897 0.9393 0.7274 0.071 Uiso 1 1 calc R
C34 C 0.8823(13) 0.9355(12) 0.6406(8) 0.052(3) Uani 1 1 d .
H34A H 0.9718 0.9002 0.6201 0.078 Uiso 1 1 calc R
H34B H 0.8855 0.9076 0.6949 0.078 Uiso 1 1 calc R
H34C H 0.8664 1.0304 0.6231 0.078 Uiso 1 1 calc R
C35 C 0.8972(14) 0.8037(13) 0.5099(8) 0.057(3) Uani 1 1 d .
H35A H 0.9121 0.8857 0.4745 0.086 Uiso 1 1 calc R
H35B H 0.8819 0.7436 0.4828 0.086 Uiso 1 1 calc R
H35C H 0.9803 0.7658 0.5409 0.086 Uiso 1 1 calc R
H1 H 0.831(14) 0.700(13) 0.779(7) 0.050 Uiso 1 1 d .

loop_
_atom_site_aniso_label
_atom_site_aniso_U_11
_atom_site_aniso_U_22
_atom_site_aniso_U_33
_atom_site_aniso_U_23
_atom_site_aniso_U_13
_atom_site_aniso_U_12
Ir1 0.0325(2) 0.0276(2) 0.0164(2) -0.00403(14) -0.00354(13) -0.00115(14)
Sc1 0.0253(7) 0.0293(8) 0.0118(7) -0.0054(6) -0.0025(5) 0.0014(6)
N1 0.039(4) 0.029(4) 0.018(3) -0.009(3) -0.006(3) 0.001(3)
N2 0.025(3) 0.035(4) 0.023(4) -0.006(3) -0.001(3) -0.005(3)
Si1 0.0363(13) 0.0392(14) 0.0204(12) -0.0126(10) 0.0016(10) -0.0009(10)
Si2 0.0362(14) 0.0361(14) 0.0460(17) -0.0118(12) -0.0068(12) 0.0058(11)
C1 0.038(5) 0.033(5) 0.032(5) -0.020(4) -0.005(4) 0.003(4)
C2 0.072(8) 0.061(7) 0.030(6) -0.028(5) 0.006(5) -0.019(6)
C3 0.039(5) 0.049(6) 0.044(6) -0.018(5) 0.009(5) 0.001(4)
C4 0.054(6) 0.053(6) 0.026(5) -0.008(5) 0.009(4) 0.001(5)
C5 0.037(4) 0.029(4) 0.012(4) -0.010(3) -0.004(3) 0.002(3)
C6 0.054(6) 0.048(6) 0.038(6) -0.018(5) -0.019(5) -0.005(5)
C7 0.076(8) 0.047(6) 0.022(5) -0.014(4) 0.002(5) 0.000(5)
C8 0.071(7) 0.031(5) 0.036(6) -0.010(4) -0.008(5) -0.003(5)
C9 0.026(4) 0.048(6) 0.035(5) 0.004(4) -0.004(4) 0.001(4)
C10 0.055(7) 0.061(7) 0.028(5) 0.003(5) -0.001(5) -0.002(5)
C11 0.042(6) 0.064(7) 0.030(5) -0.007(5) 0.001(4) -0.015(5)
C12 0.032(5) 0.064(7) 0.036(6) -0.011(5) 0.000(4) -0.006(5)
C13 0.029(4) 0.039(5) 0.025(5) -0.004(4) -0.001(3) -0.001(4)
C14 0.026(4) 0.040(5) 0.023(4) -0.012(4) -0.003(3) 0.006(3)
C15 0.020(4) 0.045(5) 0.024(4) -0.011(4) -0.006(3) -0.003(3)
C16 0.020(4) 0.042(5) 0.031(5) -0.015(4) -0.001(3) -0.006(3)
C17 0.022(4) 0.047(5) 0.026(5) -0.009(4) -0.001(3) -0.001(3)
C18 0.025(4) 0.045(5) 0.017(4) -0.012(4) -0.003(3) 0.006(3)
C19 0.035(5) 0.064(7) 0.018(4) -0.010(4) -0.008(4) 0.008(4)
C20 0.039(5) 0.064(7) 0.038(6) -0.031(5) -0.005(4) -0.006(5)
C21 0.039(5) 0.053(6) 0.047(7) -0.007(5) -0.003(5) -0.011(5)
C22 0.044(6) 0.077(8) 0.026(5) -0.027(5) 0.007(4) -0.005(5)
C23 0.069(8) 0.058(8) 0.068(9) -0.036(7) -0.006(7) 0.004(6)
C24 0.079(10) 0.054(8) 0.089(12) -0.027(8) -0.042(9) 0.031(7)
C25 0.066(8) 0.058(8) 0.085(11) -0.022(8) 0.015(8) -0.018(7)
C26 0.073(7) 0.031(5) 0.017(4) -0.002(4) -0.013(4) 0.005(5)
C27 0.023(4) 0.034(4) 0.034(5) -0.005(4) -0.003(3) -0.014(3)
C28 0.051(6) 0.023(4) 0.023(5) -0.005(3) -0.004(4) -0.002(4)
C29 0.050(6) 0.042(5) 0.023(5) 0.003(4) -0.005(4) 0.004(4)
C30 0.038(5) 0.033(5) 0.039(5) -0.001(4) 0.008(4) -0.019(4)
C31 0.123(13) 0.054(7) 0.028(6) -0.009(5) -0.034(7) 0.000(8)
C32 0.024(4) 0.048(6) 0.062(8) -0.004(5) -0.007(5) -0.006(4)
C33 0.069(7) 0.045(6) 0.023(5) -0.012(4) -0.004(5) 0.005(5)
C34 0.051(6) 0.042(6) 0.061(8) -0.003(5) -0.008(6) -0.016(5)
C35 0.058(7) 0.052(7) 0.055(8) -0.009(6) 0.023(6) -0.016(6)

loop_
_atom_type_symbol
_atom_type_description
_atom_type_scat_dispersion_real
_atom_type_scat_dispersion_imag
_atom_type_scat_source
C C 0.0033 0.0016 'International Tables Vol C Tables 4.2.6.8 and 6.1.1.4'
H H 0.0000 0.0000 'International Tables Vol C Tables 4.2.6.8 and 6.1.1.4'
N N 0.0061 0.0033 'International Tables Vol C Tables 4.2.6.8 and 6.1.1.4'
Si Si 0.0817 0.0704 'International Tables Vol C Tables 4.2.6.8 and 6.1.1.4'
Sc Sc 0.2519 0.3716 'International Tables Vol C Tables 4.2.6.8 and 6.1.1.4'
Ir Ir -1.4442 7.9887 'International Tables Vol C Tables 4.2.6.8 and 6.1.1.4'

loop_
_geom_angle_atom_site_label_1
_geom_angle_atom_site_label_2
_geom_angle_atom_site_label_3
_geom_angle
N1 Ir1 C1 88.5(3)
N1 Ir1 C30 121.5(4)
C1 Ir1 C30 133.6(4)
N1 Ir1 C27 133.8(3)
C1 Ir1 C27 123.3(4)
C30 Ir1 C27 62.2(4)
N1 Ir1 C29 152.1(4)
C1 Ir1 C29 99.6(4)
C30 Ir1 C29 37.7(4)
C27 Ir1 C29 62.0(3)
N1 Ir1 C28 168.6(4)
C1 Ir1 C28 94.7(4)
C30 Ir1 C28 63.1(4)
C27 Ir1 C28 36.8(3)
C29 Ir1 C28 37.9(4)
N1 Ir1 C26 113.9(3)
C1 Ir1 C26 157.1(4)
C30 Ir1 C26 37.8(4)
C27 Ir1 C26 36.8(4)
C29 Ir1 C26 62.8(4)
C28 Ir1 C26 62.4(4)
N1 Ir1 Sc1 43.7(2)
C1 Ir1 Sc1 46.5(2)
C30 Ir1 Sc1 137.8(3)
C27 Ir1 Sc1 160.0(2)
C29 Ir1 Sc1 131.2(3)
C28 Ir1 Sc1 141.2(3)
C26 Ir1 Sc1 156.3(3)
N1 Sc1 C1 87.0(3)
N1 Sc1 N2 92.4(3)
C1 Sc1 N2 103.2(3)
N1 Sc1 C17 114.1(3)
C1 Sc1 C17 95.0(4)
N2 Sc1 C17 148.6(3)
N1 Sc1 C18 102.2(3)
C1 Sc1 C18 125.4(4)
N2 Sc1 C18 129.5(3)
C17 Sc1 C18 32.0(3)
N1 Sc1 C16 145.9(3)
C1 Sc1 C16 90.3(3)
N2 Sc1 C16 121.2(3)
C17 Sc1 C16 32.3(3)
C18 Sc1 C16 53.3(3)
N1 Sc1 C14 120.4(3)
C1 Sc1 C14 143.5(3)
N2 Sc1 C14 99.5(3)
C17 Sc1 C14 53.4(3)
C18 Sc1 C14 32.3(3)
C16 Sc1 C14 53.3(3)
N1 Sc1 C15 152.7(3)
C1 Sc1 C15 115.7(3)
N2 Sc1 C15 96.5(3)
C17 Sc1 C15 52.3(3)
C18 Sc1 C15 52.9(3)
C16 Sc1 C15 30.8(3)
C14 Sc1 C15 32.7(3)
N1 Sc1 Ir1 41.2(2)
C1 Sc1 Ir1 47.5(3)
N2 Sc1 Ir1 109.73(19)
C17 Sc1 Ir1 101.4(2)
C18 Sc1 Ir1 112.9(2)
C16 Sc1 Ir1 120.4(2)
C14 Sc1 Ir1 144.5(2)
C15 Sc1 Ir1 151.0(2)
C5 N1 Ir1 126.0(6)
C5 N1 Sc1 138.7(6)
Ir1 N1 Sc1 95.1(3)
C13 N2 C9 116.7(8)
C13 N2 Sc1 116.0(6)
C9 N2 Sc1 127.0(6)
C1 Si1 C3 116.0(5)
C1 Si1 C4 112.8(5)
C3 Si1 C4 104.5(6)
C1 Si1 C2 114.2(5)
C3 Si1 C2 107.5(6)
C4 Si1 C2 100.2(6)
C24 Si2 C14 110.1(6)
C24 Si2 C25 107.5(8)
C14 Si2 C25 115.6(6)
C24 Si2 C23 106.0(7)
C14 Si2 C23 112.5(6)
C25 Si2 C23 104.5(7)
Si1 C1 Sc1 119.7(6)
Si1 C1 Ir1 127.1(5)
Sc1 C1 Ir1 86.0(3)
N1 C5 C7 110.9(8)
N1 C5 C6 110.2(7)
C7 C5 C6 111.4(9)
N1 C5 C8 107.7(7)
C7 C5 C8 108.7(8)
C6 C5 C8 107.9(9)
N2 C9 C10 123.6(9)
C9 C10 C11 119.5(10)
C12 C11 C10 117.2(11)
C13 C12 C11 119.6(10)
N2 C13 C12 123.4(9)
C18 C14 C15 105.2(8)
C18 C14 Si2 127.7(7)
C15 C14 Si2 125.0(7)
C18 C14 Sc1 72.3(5)
C15 C14 Sc1 74.0(5)
Si2 C14 Sc1 131.0(4)
C16 C15 C14 109.8(8)
C16 C15 C19 124.6(9)
C14 C15 C19 125.2(9)
C16 C15 Sc1 73.9(5)
C14 C15 Sc1 73.3(5)
C19 C15 Sc1 125.0(6)
C15 C16 C17 107.5(8)
C15 C16 C20 126.8(9)
C17 C16 C20 125.3(9)
C15 C16 Sc1 75.3(5)
C17 C16 Sc1 71.9(5)
C20 C16 Sc1 123.6(6)
C18 C17 C16 109.0(9)
C18 C17 C21 125.4(9)
C16 C17 C21 125.3(9)
C18 C17 Sc1 74.7(5)
C16 C17 Sc1 75.7(5)
C21 C17 Sc1 120.9(6)
C17 C18 C14 108.5(8)
C17 C18 C22 123.0(10)
C14 C18 C22 128.3(9)
C17 C18 Sc1 73.3(5)
C14 C18 Sc1 75.4(5)
C22 C18 Sc1 121.6(6)
C27 C26 C30 104.3(9)
C27 C26 C31 126.8(12)
C30 C26 C31 127.9(12)
C27 C26 Ir1 68.4(5)
C30 C26 Ir1 67.6(5)
C31 C26 Ir1 136.2(8)
C28 C27 C26 112.4(9)
C28 C27 C32 124.7(10)
C26 C27 C32 122.6(9)
C28 C27 Ir1 73.2(5)
C26 C27 Ir1 74.8(6)
C32 C27 Ir1 124.9(6)
C27 C28 C29 105.8(9)
C27 C28 C33 127.5(10)
C29 C28 C33 126.3(10)
C27 C28 Ir1 70.1(5)
C29 C28 Ir1 69.6(6)
C33 C28 Ir1 130.4(7)
C30 C29 C28 108.2(9)
C30 C29 C34 127.0(11)
C28 C29 C34 124.5(11)
C30 C29 Ir1 70.7(6)
C28 C29 Ir1 72.5(6)
C34 C29 Ir1 126.8(7)
C29 C30 C26 109.0(9)
C29 C30 C35 125.4(10)
C26 C30 C35 125.1(11)
C29 C30 Ir1 71.5(6)
C26 C30 Ir1 74.6(5)
C35 C30 Ir1 126.7(8)

loop_
_geom_bond_atom_site_label_1
_geom_bond_atom_site_label_2
_geom_bond_distance
Ir1 N1 1.943(8)
Ir1 C1 2.175(10)
Ir1 C30 2.188(9)
Ir1 C27 2.197(9)
Ir1 C29 2.198(11)
Ir1 C28 2.237(9)
Ir1 C26 2.281(9)
Ir1 Sc1 2.9416(15)
Sc1 N1 2.042(7)
Sc1 C1 2.139(9)
Sc1 N2 2.338(7)
Sc1 C17 2.527(9)
Sc1 C18 2.545(9)
Sc1 C16 2.575(8)
Sc1 C14 2.584(9)
Sc1 C15 2.593(8)
N1 C5 1.499(10)
N2 C13 1.329(11)
N2 C9 1.351(12)
Si1 C1 1.828(10)
Si1 C3 1.874(11)
Si1 C4 1.887(11)
Si1 C2 1.912(11)
Si2 C24 1.874(13)
Si2 C14 1.880(10)
Si2 C25 1.888(14)
Si2 C23 1.903(14)
C5 C7 1.500(14)
C5 C6 1.534(14)
C5 C8 1.550(13)
C9 C10 1.352(16)
C10 C11 1.396(17)
C11 C12 1.379(16)
C12 C13 1.375(14)
C14 C18 1.428(14)
C14 C15 1.455(12)
C15 C16 1.374(14)
C15 C19 1.517(13)
C16 C17 1.422(13)
C16 C20 1.516(13)
C17 C18 1.399(14)
C17 C21 1.520(15)
C18 C22 1.515(12)
C26 C27 1.418(15)
C26 C30 1.449(16)
C26 C31 1.508(15)
C27 C28 1.399(13)
C27 C32 1.562(12)
C28 C29 1.439(16)
C28 C33 1.492(14)
C29 C30 1.418(16)
C29 C34 1.483(16)
C30 C35 1.493(15)
